data_4312925
loop_
_publ_author_name
'Intyaj Pasha'
'Amitava Choudhury'
'C. N. R. Rao'

_publ_section_title
;
 Organically Templated Vanadyl Selenites with Layered Structures
;
_journal_name_full 'Inorganic Chemistry'
_journal_page_first 409
_journal_page_last 415
_journal_paper_doi 10.1021/ic020479r
_journal_volume 42
_journal_year 2003
_chemical_formula_sum 'C3 H10 N O8 Se2 V'
_chemical_formula_weight 396.98
_chemical_name_systematic
;
   ?
;
_space_group_IT_number 60
_symmetry_cell_setting orthorhombic
_symmetry_space_group_name_Hall '-P 2n 2ab'
_symmetry_space_group_name_H-M 'P b c n'
_atom_sites_solution_hydrogens geom
_atom_sites_solution_primary direct
_atom_sites_solution_secondary difmap
_audit_creation_method SHELXL
_cell_angle_alpha 90.00
_cell_angle_beta 90.00
_cell_angle_gamma 90.00
_cell_formula_units_Z 8
_cell_length_a 6.3152(3)
_cell_length_b 18.1918(8)
_cell_length_c 17.7172(8)
_cell_measurement_reflns_used 4507
_cell_measurement_temperature 293(2)
_cell_measurement_theta_max 23.00
_cell_measurement_theta_min 2.00
_cell_volume 2035.44(16)
_computing_cell_refinement SAINT(Siemens,1996)
_computing_data_collection SMART(Siemens,1996)
_computing_data_reduction SAINT
_computing_molecular_graphics 'SHELXTL v5.0'
_computing_publication_material 'SHELXTL v5.0'
_computing_structure_refinement 'SHELXL-93 (Sheldrick, 1993)'
_computing_structure_solution 'SHELXS-86 (Sheldrick, 1990)'
_diffrn_ambient_temperature 293(2)
_diffrn_measurement_device 'Siemens CCD-diffractometer'
_diffrn_measurement_method \W
_diffrn_radiation_monochromator graphite
_diffrn_radiation_source 'fine-focus sealed tube'
_diffrn_radiation_type MoK\a
_diffrn_radiation_wavelength 0.71073
_diffrn_reflns_av_R_equivalents 0.0470
_diffrn_reflns_av_sigmaI/netI 0.0338
_diffrn_reflns_limit_h_max 7
_diffrn_reflns_limit_h_min -6
_diffrn_reflns_limit_k_max 19
_diffrn_reflns_limit_k_min -20
_diffrn_reflns_limit_l_max 19
_diffrn_reflns_limit_l_min -18
_diffrn_reflns_number 7620
_diffrn_reflns_theta_max 23.25
_diffrn_reflns_theta_min 2.24
_exptl_absorpt_coefficient_mu 8.152
_exptl_absorpt_correction_T_max 1.000000
_exptl_absorpt_correction_T_min 0.644917
_exptl_absorpt_correction_type SADABS
_exptl_crystal_colour Green
_exptl_crystal_density_diffrn 2.591
_exptl_crystal_description Plate
_exptl_crystal_F_000 1520
_exptl_crystal_size_max 0.4
_exptl_crystal_size_mid 0.15
_exptl_crystal_size_min 0.08
_refine_diff_density_max 0.545
_refine_diff_density_min -0.542
_refine_diff_density_rms 0.112
_refine_ls_extinction_coef 0.00170(14)
_refine_ls_extinction_expression Fc^*^=kFc[1+0.001xFc^2^\l^3^/sin(2\q)]^-1/4^
_refine_ls_extinction_method SHELXL
_refine_ls_goodness_of_fit_all 1.078
_refine_ls_goodness_of_fit_obs 1.109
_refine_ls_matrix_type full
_refine_ls_number_parameters 137
_refine_ls_number_reflns 1458
_refine_ls_number_restraints 0
_refine_ls_restrained_S_all 1.078
_refine_ls_restrained_S_obs 1.109
_refine_ls_R_factor_all 0.0368
_refine_ls_R_factor_obs 0.0274
_refine_ls_shift/esd_max -0.001
_refine_ls_shift/esd_mean 0.000
_refine_ls_structure_factor_coef Fsqd
_refine_ls_weighting_details 'w=1/[\s^2^(Fo^2^)+(0.0226P)^2^+5.9637P] where P=(Fo^2^+2Fc^2^)/3'
_refine_ls_weighting_scheme calc
_refine_ls_wR_factor_all 0.0619
_refine_ls_wR_factor_obs 0.0583
_reflns_number_observed 1242
_reflns_number_total 1458
_reflns_observed_criterion >2sigma(I)
_cod_data_source_file ic020479r_1.cif
_cod_data_source_block sad1
_cod_depositor_comments
;
The following automatic conversions were performed:

'_symmetry_cell_setting' value 'Orthorhombic' changed to
'orthorhombic' according to the built-in table from CIF Core
dictionary named 'cif_core.dic' version 2.4.1 from 2010-06-29.

Automatic conversion script
Id: cif_fix_values 1646 2011-03-28 12:23:43Z adriana 

The following automatic conversions were performed:

'_refine_ls_weighting_scheme' value 'calc
w=1/[\s^2^(Fo^2^)+(0.0226P)^2^+5.9637P] where P=(Fo^2^+2Fc^2^)/3' was
changed to 'calc'. New tag '_refine_ls_weighting_details' was
created. The value of the new tag was set to
'w=1/[\s^2^(Fo^2^)+(0.0226P)^2^+5.9637P] where P=(Fo^2^+2Fc^2^)/3'.

Automatic conversion script
Id: cif_fix_values 3143 2015-03-26 13:38:13Z robertas 
;
_cod_original_cell_volume 2035.4(2)
_cod_database_code 4312925

loop_
_symmetry_equiv_pos_as_xyz
'x, y, z'
'-x+1/2, -y+1/2, z+1/2'
'-x, y, -z+1/2'
'x+1/2, -y+1/2, -z'
'-x, -y, -z'
'x-1/2, y-1/2, -z-1/2'
'x, -y, z-1/2'
'-x-1/2, y-1/2, z'

loop_
_atom_site_aniso_label
_atom_site_aniso_U_11
_atom_site_aniso_U_22
_atom_site_aniso_U_33
_atom_site_aniso_U_23
_atom_site_aniso_U_13
_atom_site_aniso_U_12
Se1 0.0140(3) 0.0146(3) 0.0173(3) 0.0001(2) 0.0012(2) 0.0014(2)
Se2 0.0114(3) 0.0127(3) 0.0164(3) 0.0009(2) 0.0003(2) 0.0012(2)
V1 0.0126(5) 0.0116(5) 0.0179(5) 0.0000(4) 0.0020(4) 0.0004(4)
O1 0.026(2) 0.018(2) 0.018(2) -0.001(2) 0.001(2) 0.001(2)
O2 0.014(2) 0.016(2) 0.022(2) -0.002(2) -0.002(2) 0.0038(15)
O3 0.031(2) 0.042(3) 0.024(2) 0.004(2) 0.010(2) 0.004(2)
O4 0.008(2) 0.015(2) 0.060(3) 0.001(2) -0.001(2) -0.002(2)
O5 0.009(2) 0.022(2) 0.020(2) -0.0059(15) -0.001(2) 0.003(2)
O6 0.019(2) 0.010(2) 0.016(2) 0.0016(14) 0.000(2) 0.0025(14)
O7 0.034(2) 0.021(2) 0.024(2) 0.003(2) 0.008(2) 0.002(2)
N1 0.025(3) 0.028(3) 0.012(2) 0.002(2) 0.002(2) -0.001(2)
C1 0.024(4) 0.049(4) 0.025(3) 0.001(3) -0.002(3) 0.008(3)
C2 0.025(4) 0.043(4) 0.020(3) -0.007(3) -0.003(3) -0.002(3)
C3 0.058(5) 0.024(4) 0.028(3) -0.003(3) 0.004(3) -0.004(3)

loop_
_atom_site_label
_atom_site_type_symbol
_atom_site_fract_x
_atom_site_fract_y
_atom_site_fract_z
_atom_site_U_iso_or_equiv
_atom_site_thermal_displace_type
_atom_site_occupancy
_atom_site_calc_flag
_atom_site_refinement_flags
_atom_site_disorder_group
Se1 Se 0.20660(8) 0.48831(3) 0.43210(3) 0.0153(2) Uani 1 d . .
Se2 Se -0.50423(8) 0.67839(3) 0.51322(3) 0.0135(2) Uani 1 d . .
V1 V -0.02129(14) 0.64717(5) 0.46120(5) 0.0140(2) Uani 1 d . .
O1 O 0.1033(6) 0.4048(2) 0.4256(2) 0.0204(8) Uani 1 d . .
O2 O -0.0150(5) 0.5415(2) 0.4257(2) 0.0174(8) Uani 1 d . .
O3 O 0.2912(6) 0.5015(2) 0.3381(2) 0.0326(10) Uani 1 d . .
H8 H 0.3773(6) 0.4695(2) 0.3269(2) 0.049 Uiso 1 calc R .
O4 O -0.7258(5) 0.6300(2) 0.4960(2) 0.0276(10) Uani 1 d . .
O5 O -0.3405(5) 0.6400(2) 0.4489(2) 0.0173(8) Uani 1 d . .
O6 O -0.5589(5) 0.7625(2) 0.4725(2) 0.0150(8) Uani 1 d . .
O7 O 0.0221(6) 0.6898(2) 0.3832(2) 0.0262(9) Uani 1 d . .
N1 N -0.5424(7) 0.7671(2) 0.3185(2) 0.0218(11) Uani 1 d . .
H1 H -0.5732(7) 0.7667(2) 0.3687(2) 0.026 Uiso 1 calc R .
C1 C -0.7105(10) 0.8087(3) 0.2777(3) 0.032(2) Uani 1 d . .
H2 H -0.7099(10) 0.8598(3) 0.2936(3) 0.039 Uiso 1 calc R .
H3 H -0.8485(10) 0.7880(3) 0.2889(3) 0.039 Uiso 1 calc R .
C2 C -0.3343(9) 0.8036(3) 0.3070(3) 0.0293(14) Uani 1 d . .
H4 H -0.2236(9) 0.7755(3) 0.3317(3) 0.035 Uiso 1 calc R .
H5 H -0.3368(9) 0.8524(3) 0.3290(3) 0.035 Uiso 1 calc R .
C3 C -0.5335(11) 0.6899(3) 0.2905(3) 0.037(2) Uani 1 d . .
H6 H -0.6717(11) 0.6671(3) 0.2954(3) 0.044 Uiso 1 calc R .
H7 H -0.4333(11) 0.6618(3) 0.3204(3) 0.044 Uiso 1 calc R .
O10A O 0.2972(11) 0.4829(8) 0.1782(4) 0.034(3) Uiso 0.69(3) d P .
O10 O 0.3050(24) 0.5184(16) 0.1845(8) 0.033(6) Uiso 0.31(3) d P .

loop_
_atom_type_symbol
_atom_type_description
_atom_type_scat_dispersion_real
_atom_type_scat_dispersion_imag
_atom_type_scat_source
C C 0.0033 0.0016 'International Tables Vol C Tables 4.2.6.8 and 6.1.1.4'
H H 0.0000 0.0000 'International Tables Vol C Tables 4.2.6.8 and 6.1.1.4'
N N 0.0061 0.0033 'International Tables Vol C Tables 4.2.6.8 and 6.1.1.4'
O O 0.0106 0.0060 'International Tables Vol C Tables 4.2.6.8 and 6.1.1.4'
V V 0.3005 0.5294 'International Tables Vol C Tables 4.2.6.8 and 6.1.1.4'
Se Se -0.0929 2.2259 'International Tables Vol C Tables 4.2.6.8 and 6.1.1.4'

loop_
_geom_angle_atom_site_label_1
_geom_angle_atom_site_label_2
_geom_angle_atom_site_label_3
_geom_angle
_geom_angle_site_symmetry_1
_geom_angle_site_symmetry_3
_geom_angle_publ_flag
O1 Se1 O2 101.1(2) . . ?
O1 Se1 O3 100.2(2) . . ?
O2 Se1 O3 96.3(2) . . ?
O4 Se2 O5 99.8(2) . . ?
O4 Se2 O6 102.8(2) . . ?
O5 Se2 O6 101.9(2) . . ?
O7 V1 O4 100.5(2) . 1_655 ?
O7 V1 O2 100.8(2) . . ?
O4 V1 O2 85.92(14) 1_655 . ?
O7 V1 O5 96.2(2) . . ?
O4 V1 O5 162.5(2) 1_655 . ?
O2 V1 O5 85.72(14) . . ?
O7 V1 O6 97.3(2) . 4_566 ?
O4 V1 O6 93.29(15) 1_655 4_566 ?
O2 V1 O6 161.71(14) . 4_566 ?
O5 V1 O6 89.86(14) . 4_566 ?
O7 V1 O1 174.8(2) . 5_566 ?
O4 V1 O1 82.83(15) 1_655 5_566 ?
O2 V1 O1 83.30(13) . 5_566 ?
O5 V1 O1 80.93(14) . 5_566 ?
O6 V1 O1 78.48(13) 4_566 5_566 ?
Se1 O1 V1 114.2(2) . 5_566 ?
Se1 O2 V1 122.3(2) . . ?
Se1 O3 H8 109.47(13) . . ?
Se2 O4 V1 139.0(2) . 1_455 ?
Se2 O5 V1 120.6(2) . . ?
Se2 O6 V1 116.8(2) . 4_466 ?
C2 N1 C3 110.0(5) . . ?
C2 N1 C1 109.7(4) . . ?
C3 N1 C1 110.2(5) . . ?
C2 N1 H1 109.0(3) . . ?
C3 N1 H1 109.0(3) . . ?
C1 N1 H1 109.0(3) . . ?
N1 C1 C2 108.2(5) . 3_455 ?
N1 C1 H2 110.1(3) . . ?
C2 C1 H2 110.1(3) 3_455 . ?
N1 C1 H3 110.1(3) . . ?
C2 C1 H3 110.1(3) 3_455 . ?
H2 C1 H3 108.4 . . ?
N1 C2 C1 108.9(4) . 3_455 ?
N1 C2 H4 109.9(3) . . ?
C1 C2 H4 109.9(3) 3_455 . ?
N1 C2 H5 109.9(3) . . ?
C1 C2 H5 109.9(3) 3_455 . ?
H4 C2 H5 108.3 . . ?
N1 C3 C3 109.2(3) . 3_455 ?
N1 C3 H6 109.8(3) . . ?
C3 C3 H6 109.8(5) 3_455 . ?
N1 C3 H7 109.8(3) . . ?
C3 C3 H7 109.8(5) 3_455 . ?
H6 C3 H7 108.3 . . ?

loop_
_geom_bond_atom_site_label_1
_geom_bond_atom_site_label_2
_geom_bond_distance
_geom_bond_site_symmetry_2
_geom_bond_publ_flag
Se1 O1 1.657(3) . ?
Se1 O2 1.706(3) . ?
Se1 O3 1.765(4) . ?
Se2 O4 1.681(3) . ?
Se2 O5 1.689(3) . ?
Se2 O6 1.727(3) . ?
V1 O7 1.608(4) . ?
V1 O4 1.990(4) 1_655 ?
V1 O2 2.022(3) . ?
V1 O5 2.032(3) . ?
V1 O6 2.034(3) 4_566 ?
V1 O1 2.277(3) 5_566 ?
O1 V1 2.277(3) 5_566 ?
O3 H8 0.82 . ?
O4 V1 1.990(4) 1_455 ?
O6 V1 2.034(3) 4_466 ?
N1 C2 1.486(7) . ?
N1 C3 1.490(7) . ?
N1 C1 1.491(7) . ?
N1 H1 0.91 . ?
C1 C2 1.531(8) 3_455 ?
C1 H2 0.97 . ?
C1 H3 0.97 . ?
C2 C1 1.531(8) 3_455 ?
C2 H4 0.97 . ?
C2 H5 0.97 . ?
C3 C3 1.496(11) 3_455 ?
C3 H6 0.97 . ?
C3 H7 0.97 . ?
O10A O10 0.66(2) . ?
